data_1551688
loop_
_publ_author_name
'WATANABE, Yurie'
'FUKUYOSHI, Shuichi'
'ODA, Akifumi'
'NAKAGAKI, Ryoichi'

_publ_section_title
;
 Crystal Structure of
 N-[4-Hydroxy-3-nitro-5-(trifluoromethyl)phenyl]-2-methylpropaneamide
;
_journal_issue 0
_journal_name_full 'X-ray Structure Analysis Online'
_journal_page_first 35
_journal_paper_doi 10.2116/xraystruct.29.35
_journal_volume 29
_journal_year 2013
_chemical_formula_moiety 'C11 H11 F3 N2 O4'
_chemical_formula_sum 'C11 H11 F3 N2 O4'
_chemical_formula_weight 292.22
_space_group_IT_number 14
_space_group_name_Hall '-P 2ybc'
_space_group_name_H-M_alt 'P 1 21/c 1'
_symmetry_cell_setting monoclinic
_symmetry_space_group_name_Hall '-P 2ybc'
_symmetry_space_group_name_H-M 'P 1 21/c 1'
_atom_sites_solution_hydrogens geom
_atom_sites_solution_primary direct
_atom_sites_solution_secondary difmap
_audit_creation_method SHELXL-97
_cell_angle_alpha 90.00
_cell_angle_beta 93.308(2)
_cell_angle_gamma 90.00
_cell_formula_units_Z 4
_cell_length_a 4.9578(4)
_cell_length_b 12.2784(12)
_cell_length_c 21.4038(19)
_cell_measurement_reflns_used 6721
_cell_measurement_temperature 296
_cell_measurement_theta_max 27.51
_cell_measurement_theta_min 3.31
_cell_volume 1300.8(2)
_computing_cell_refinement 'RAPID AUTO'
_computing_data_collection 'RAPID AUTO (Rigaku, ????)'
_computing_data_reduction 'RAPID AUTO'
_computing_molecular_graphics 'Yadokari-XG 2009 (Wakita Nemoto et al., 2009)'
_computing_publication_material 'Yadokari-XG 2009 (Wakita,Nemoto et al., 2009)'
_computing_structure_refinement 'SHELXL-97 (Sheldrick, 1997)'
_computing_structure_solution 'Il Milione (Burla, et al., 2007)'
_diffrn_ambient_temperature 296
_diffrn_detector_area_resol_mean 10.000
_diffrn_measured_fraction_theta_full 0.997
_diffrn_measured_fraction_theta_max 0.997
_diffrn_measurement_device_type 'Rigaku R-AXIS RAPID'
_diffrn_measurement_method \w
_diffrn_radiation_type MoK\a
_diffrn_radiation_wavelength 0.71075
_diffrn_reflns_av_R_equivalents 0.0386
_diffrn_reflns_av_sigmaI/netI 0.0346
_diffrn_reflns_limit_h_max 6
_diffrn_reflns_limit_h_min -6
_diffrn_reflns_limit_k_max 15
_diffrn_reflns_limit_k_min -15
_diffrn_reflns_limit_l_max 27
_diffrn_reflns_limit_l_min -27
_diffrn_reflns_number 12350
_diffrn_reflns_theta_full 27.48
_diffrn_reflns_theta_max 27.48
_diffrn_reflns_theta_min 3.31
_diffrn_standards_number 0
_exptl_absorpt_coefficient_mu 0.141
_exptl_absorpt_correction_type none
_exptl_crystal_colour brown
_exptl_crystal_density_diffrn 1.492
_exptl_crystal_density_method 'not measured'
_exptl_crystal_description block
_exptl_crystal_F_000 600
_exptl_crystal_size_max 0.700
_exptl_crystal_size_mid 0.500
_exptl_crystal_size_min 0.300
_refine_diff_density_max 0.321
_refine_diff_density_min -0.214
_refine_diff_density_rms 0.046
_refine_ls_extinction_method none
_refine_ls_goodness_of_fit_ref 1.105
_refine_ls_hydrogen_treatment hetero
_refine_ls_matrix_type full
_refine_ls_number_parameters 191
_refine_ls_number_reflns 2981
_refine_ls_number_restraints 0
_refine_ls_restrained_S_all 1.105
_refine_ls_R_factor_all 0.0743
_refine_ls_R_factor_gt 0.0604
_refine_ls_shift/su_max 0.000
_refine_ls_shift/su_mean 0.000
_refine_ls_structure_factor_coef Fsqd
_refine_ls_weighting_details 'calc w=1/[\s^2^(Fo^2^)+(0.0918P)^2^+0.2956P] where P=(Fo^2^+2Fc^2^)/3'
_refine_ls_weighting_scheme calc
_refine_ls_wR_factor_gt 0.1761
_refine_ls_wR_factor_ref 0.1866
_reflns_number_gt 2174
_reflns_number_total 2981
_reflns_threshold_expression >2sigma(I)
_cod_data_source_file 29_35_1.txt
_cod_data_source_block ydkr
_cod_original_sg_symbol_H-M 'P 21/c'
_cod_database_code 1551688

loop_
_symmetry_equiv_pos_as_xyz
'x, y, z'
'-x, y+1/2, -z+1/2'
'-x, -y, -z'
'x, -y-1/2, z-1/2'

loop_
_atom_site_label
_atom_site_type_symbol
_atom_site_fract_x
_atom_site_fract_y
_atom_site_fract_z
_atom_site_U_iso_or_equiv
_atom_site_adp_type
_atom_site_occupancy
_atom_site_symmetry_multiplicity
_atom_site_calc_flag
_atom_site_refinement_flags
N0 N 0.3449(4) 0.12982(15) 0.11710(8) 0.0508(4) Uani 1 1 d .
H0 H 0.497(6) 0.143(2) 0.1078(14) 0.075(8) Uiso 1 1 d .
C0 C 0.4875(4) 0.11093(18) 0.22643(10) 0.0505(5) Uani 1 1 d .
H1 H 0.6082 0.1679 0.2216 0.061 Uiso 1 1 calc R
C1 C 0.1370(4) -0.00414(17) 0.18334(9) 0.0493(5) Uani 1 1 d .
H2 H 0.0192 -0.0251 0.1501 0.059 Uiso 1 1 calc R
O0 O -0.0968(3) 0.15502(19) 0.09293(8) 0.0800(6) Uani 1 1 d .
O3 O 0.3103(4) -0.07678(19) 0.34798(8) 0.0764(5) Uani 1 1 d .
H10 H 0.177(6) -0.132(2) 0.3445(13) 0.070(8) Uiso 1 1 d .
C2 C 0.3218(4) 0.07790(16) 0.17549(9) 0.0468(4) Uani 1 1 d .
O1 O -0.2447(4) -0.15373(15) 0.20378(10) 0.0772(5) Uani 1 1 d .
F0 F 0.4923(4) 0.14116(19) 0.38350(8) 0.1003(6) Uani 1 1 d .
C3 C 0.1276(4) -0.05498(16) 0.24065(10) 0.0522(5) Uani 1 1 d .
C4 C 0.3007(4) -0.02707(19) 0.29209(10) 0.0561(5) Uani 1 1 d .
C5 C 0.4774(4) 0.06128(19) 0.28397(10) 0.0539(5) Uani 1 1 d .
N1 N -0.0763(5) -0.13901(16) 0.24628(11) 0.0666(5) Uani 1 1 d .
C6 C 0.1374(4) 0.16650(19) 0.07968(9) 0.0538(5) Uani 1 1 d .
F1 F 0.8040(4) 0.18520(18) 0.32372(8) 0.1033(7) Uani 1 1 d .
C7 C 0.6442(5) 0.1047(2) 0.33913(11) 0.0671(6) Uani 1 1 d .
F2 F 0.8058(4) 0.02962(18) 0.36608(8) 0.0972(6) Uani 1 1 d .
C8 C 0.2138(5) 0.2213(2) 0.01973(10) 0.0621(6) Uani 1 1 d .
H3 H 0.4106 0.2292 0.0204 0.074 Uiso 1 1 calc R
O2 O -0.0707(6) -0.19289(19) 0.29510(11) 0.1049(8) Uani 1 1 d .
C9 C 0.1215(14) 0.1527(4) -0.03453(15) 0.148(2) Uani 1 1 d .
H4 H 0.2215 0.0857 -0.0335 0.221 Uiso 1 1 calc R
H5 H 0.1508 0.1908 -0.0727 0.221 Uiso 1 1 calc R
H6 H -0.0676 0.1371 -0.0324 0.221 Uiso 1 1 calc R
C10 C 0.0839(11) 0.3332(3) 0.01401(19) 0.1198(14) Uani 1 1 d .
H7 H 0.1071 0.3619 -0.0271 0.180 Uiso 1 1 calc R
H8 H 0.1679 0.3811 0.0448 0.180 Uiso 1 1 calc R
H9 H -0.1054 0.3273 0.0207 0.180 Uiso 1 1 calc R

loop_
_atom_site_aniso_label
_atom_site_aniso_U_11
_atom_site_aniso_U_22
_atom_site_aniso_U_33
_atom_site_aniso_U_23
_atom_site_aniso_U_13
_atom_site_aniso_U_12
N0 0.0355(8) 0.0672(11) 0.0507(9) 0.0048(8) 0.0098(7) -0.0033(7)
C0 0.0407(9) 0.0556(11) 0.0557(11) 0.0004(9) 0.0070(8) -0.0005(8)
C1 0.0422(9) 0.0530(11) 0.0529(10) -0.0042(8) 0.0054(8) 0.0001(8)
O0 0.0366(8) 0.1322(17) 0.0716(10) 0.0337(10) 0.0068(7) -0.0026(9)
O3 0.0741(12) 0.0934(14) 0.0622(10) 0.0236(9) 0.0074(9) 0.0037(10)
C2 0.0393(9) 0.0517(10) 0.0500(10) -0.0001(8) 0.0090(8) 0.0029(8)
O1 0.0684(11) 0.0676(11) 0.0957(13) 0.0006(9) 0.0055(10) -0.0182(8)
F0 0.0850(11) 0.1448(17) 0.0712(10) -0.0373(10) 0.0050(8) 0.0138(11)
C3 0.0506(11) 0.0466(10) 0.0604(11) 0.0009(8) 0.0118(9) 0.0015(8)
C4 0.0523(11) 0.0628(13) 0.0540(11) 0.0088(9) 0.0108(9) 0.0116(9)
C5 0.0447(10) 0.0638(13) 0.0532(11) -0.0021(9) 0.0038(9) 0.0058(9)
N1 0.0710(13) 0.0512(10) 0.0794(13) 0.0031(9) 0.0201(11) -0.0042(9)
C6 0.0411(10) 0.0711(13) 0.0498(10) 0.0030(9) 0.0084(8) -0.0061(9)
F1 0.0992(13) 0.1293(15) 0.0786(10) -0.0001(10) -0.0187(9) -0.0479(12)
C7 0.0571(13) 0.0887(17) 0.0551(12) -0.0034(12) 0.0001(10) 0.0055(12)
F2 0.0775(10) 0.1298(15) 0.0814(10) 0.0021(10) -0.0200(8) 0.0248(10)
C8 0.0545(12) 0.0831(16) 0.0493(11) 0.0087(10) 0.0088(9) -0.0087(11)
O2 0.144(2) 0.0816(14) 0.0901(14) 0.0257(11) 0.0155(14) -0.0398(14)
C9 0.259(6) 0.127(3) 0.0610(18) -0.0154(19) 0.043(3) -0.073(4)
C10 0.163(4) 0.096(2) 0.104(3) 0.031(2) 0.050(3) 0.019(3)

loop_
_atom_type_symbol
_atom_type_description
_atom_type_scat_dispersion_real
_atom_type_scat_dispersion_imag
_atom_type_scat_source
C C 0.0033 0.0016 'International Tables Vol C Tables 4.2.6.8 and 6.1.1.4'
H H 0.0000 0.0000 'International Tables Vol C Tables 4.2.6.8 and 6.1.1.4'
O O 0.0106 0.0060 'International Tables Vol C Tables 4.2.6.8 and 6.1.1.4'
N N 0.0061 0.0033 'International Tables Vol C Tables 4.2.6.8 and 6.1.1.4'
F F 0.0171 0.0103 'International Tables Vol C Tables 4.2.6.8 and 6.1.1.4'

loop_
_geom_angle_atom_site_label_1
_geom_angle_atom_site_label_2
_geom_angle_atom_site_label_3
_geom_angle
C6 N0 C2 125.42(17)
C6 N0 H0 119(2)
C2 N0 H0 116(2)
C5 C0 C2 121.51(19)
C5 C0 H1 119.2
C2 C0 H1 119.2
C2 C1 C3 119.72(19)
C2 C1 H2 120.1
C3 C1 H2 120.1
C4 O3 H10 105.6(17)
C1 C2 C0 119.04(18)
C1 C2 N0 121.71(18)
C0 C2 N0 119.25(18)
C1 C3 C4 122.6(2)
C1 C3 N1 117.00(19)
C4 C3 N1 120.4(2)
O3 C4 C3 125.4(2)
O3 C4 C5 118.0(2)
C3 C4 C5 116.62(19)
C0 C5 C4 120.35(19)
C0 C5 C7 120.0(2)
C4 C5 C7 119.6(2)
O1 N1 O2 122.4(2)
O1 N1 C3 119.7(2)
O2 N1 C3 117.9(2)
O0 C6 N0 121.94(19)
O0 C6 C8 122.4(2)
N0 C6 C8 115.65(18)
F1 C7 F0 107.5(2)
F1 C7 F2 105.8(2)
F0 C7 F2 106.1(2)
F1 C7 C5 112.4(2)
F0 C7 C5 112.0(2)
F2 C7 C5 112.7(2)
C9 C8 C6 109.2(2)
C9 C8 C10 109.9(3)
C6 C8 C10 110.1(2)
C9 C8 H3 109.2
C6 C8 H3 109.2
C10 C8 H3 109.2
C8 C9 H4 109.5
C8 C9 H5 109.5
H4 C9 H5 109.5
C8 C9 H6 109.5
H4 C9 H6 109.5
H5 C9 H6 109.5
C8 C10 H7 109.5
C8 C10 H8 109.5
H7 C10 H8 109.5
C8 C10 H9 109.5
H7 C10 H9 109.5
H8 C10 H9 109.5

loop_
_geom_bond_atom_site_label_1
_geom_bond_atom_site_label_2
_geom_bond_distance
N0 C6 1.345(3)
N0 C2 1.413(3)
N0 H0 0.81(3)
C0 C5 1.378(3)
C0 C2 1.387(3)
C0 H1 0.9300
C1 C2 1.379(3)
C1 C3 1.380(3)
C1 H2 0.9300
O0 C6 1.219(3)
O3 C4 1.341(3)
O3 H10 0.95(3)
O1 N1 1.212(3)
F0 C7 1.324(3)
C3 C4 1.399(3)
C3 N1 1.454(3)
C4 C5 1.411(3)
C5 C7 1.500(3)
N1 O2 1.236(3)
C6 C8 1.516(3)
F1 C7 1.321(3)
C7 F2 1.330(3)
C8 C9 1.486(4)
C8 C10 1.519(5)
C8 H3 0.9800
C9 H4 0.9600
C9 H5 0.9600
C9 H6 0.9600
C10 H7 0.9600
C10 H8 0.9600
C10 H9 0.9600

loop_
_geom_torsion_atom_site_label_1
_geom_torsion_atom_site_label_2
_geom_torsion_atom_site_label_3
_geom_torsion_atom_site_label_4
_geom_torsion
C3 C1 C2 C0 -2.7(3)
C3 C1 C2 N0 177.87(18)
C5 C0 C2 C1 2.1(3)
C5 C0 C2 N0 -178.47(19)
C6 N0 C2 C1 46.4(3)
C6 N0 C2 C0 -133.0(2)
C2 C1 C3 C4 -0.3(3)
C2 C1 C3 N1 178.53(18)
C1 C3 C4 O3 -176.6(2)
N1 C3 C4 O3 4.6(3)
C1 C3 C4 C5 3.8(3)
N1 C3 C4 C5 -174.96(19)
C2 C0 C5 C4 1.5(3)
C2 C0 C5 C7 -175.3(2)
O3 C4 C5 C0 176.0(2)
C3 C4 C5 C0 -4.4(3)
O3 C4 C5 C7 -7.1(3)
C3 C4 C5 C7 172.5(2)
C1 C3 N1 O1 -7.3(3)
C4 C3 N1 O1 171.5(2)
C1 C3 N1 O2 172.9(2)
C4 C3 N1 O2 -8.2(3)
C2 N0 C6 O0 -1.9(4)
C2 N0 C6 C8 178.9(2)
C0 C5 C7 F1 -4.8(3)
C4 C5 C7 F1 178.3(2)
C0 C5 C7 F0 116.3(3)
C4 C5 C7 F0 -60.6(3)
C0 C5 C7 F2 -124.2(2)
C4 C5 C7 F2 58.9(3)
O0 C6 C8 C9 -66.8(4)
N0 C6 C8 C9 112.4(4)
O0 C6 C8 C10 54.0(4)
N0 C6 C8 C10 -126.9(3)
